data_7218659
loop_
_publ_author_name
'Hsu, Wayne'
'Chen, Kuan-Ting'
'Li, Yu-Sian'
'Cheng, Po-Wen'
'Chen, Tsun-Ren'
'Chen, Jhy-Der'

_publ_section_title
;
 Crystal-to-crystal transformations and photoluminescence changes in the
 Cu(i) coordination networks based on a formamidinate ligand
;
_journal_issue 46
_journal_name_full CrystEngComm
_journal_page_first 10640
_journal_paper_doi 10.1039/C4CE01791A
_journal_volume 16
_journal_year 2014
_chemical_formula_sum 'C46 H44 Cu4 N16 O2'
_chemical_formula_weight 1107.13
_chemical_name_systematic
; 
 ? 
;
_space_group_IT_number 15
_symmetry_cell_setting monoclinic
_symmetry_space_group_name_Hall '-C 2yc'
_symmetry_space_group_name_H-M 'C 1 2/c 1'
_atom_sites_solution_hydrogens geom
_atom_sites_solution_primary direct
_atom_sites_solution_secondary difmap
_audit_creation_method SHELXL-97
_cell_angle_alpha 90.00
_cell_angle_beta 98.646(2)
_cell_angle_gamma 90.00
_cell_formula_units_Z 8
_cell_length_a 20.8634(7)
_cell_length_b 21.3369(8)
_cell_length_c 22.7994(8)
_cell_measurement_reflns_used 9907
_cell_measurement_temperature 296(2)
_cell_measurement_theta_max 27.89
_cell_measurement_theta_min 2.38
_cell_volume 10034.0(6)
_computing_cell_refinement 'Bruker SAINT'
_computing_data_collection 'Bruker APEX2'
_computing_data_reduction 'Bruker SAINT'
_computing_molecular_graphics 'Bruker SHELXTL'
_computing_publication_material 'Bruker SHELXTL'
_computing_structure_refinement 'SHELXL-97 (Sheldrick, 1997)'
_computing_structure_solution 'SHELXS-97 (Sheldrick, 1990)'
_diffrn_ambient_temperature 296(2)
_diffrn_measured_fraction_theta_full 0.992
_diffrn_measured_fraction_theta_max 0.992
_diffrn_measurement_device_type 'Bruker APEX-II CCD'
_diffrn_measurement_method '\f and \w scans'
_diffrn_radiation_monochromator graphite
_diffrn_radiation_source 'fine-focus sealed tube'
_diffrn_radiation_type MoK\a
_diffrn_radiation_wavelength 0.71073
_diffrn_reflns_av_R_equivalents 0.0628
_diffrn_reflns_av_sigmaI/netI 0.0807
_diffrn_reflns_limit_h_max 27
_diffrn_reflns_limit_h_min -27
_diffrn_reflns_limit_k_max 28
_diffrn_reflns_limit_k_min -27
_diffrn_reflns_limit_l_max 30
_diffrn_reflns_limit_l_min -30
_diffrn_reflns_number 49171
_diffrn_reflns_theta_full 28.31
_diffrn_reflns_theta_max 28.31
_diffrn_reflns_theta_min 1.56
_diffrn_standards_number 0
_exptl_absorpt_coefficient_mu 1.727
_exptl_absorpt_correction_T_max 0.7817
_exptl_absorpt_correction_T_min 0.5451
_exptl_absorpt_correction_type multi-scan
_exptl_absorpt_process_details 'sadabs v2008/1(bruker axs, 2008)'
_exptl_crystal_colour red
_exptl_crystal_density_diffrn 1.466
_exptl_crystal_density_method 'not measured'
_exptl_crystal_description PLATE
_exptl_crystal_F_000 4512
_exptl_crystal_size_max 0.40
_exptl_crystal_size_mid 0.25
_exptl_crystal_size_min 0.15
_refine_diff_density_max 1.330
_refine_diff_density_min -0.931
_refine_diff_density_rms 0.124
_refine_ls_extinction_method none
_refine_ls_goodness_of_fit_ref 1.031
_refine_ls_hydrogen_treatment constr
_refine_ls_matrix_type full
_refine_ls_number_parameters 640
_refine_ls_number_reflns 12385
_refine_ls_number_restraints 4
_refine_ls_restrained_S_all 1.031
_refine_ls_R_factor_all 0.1056
_refine_ls_R_factor_gt 0.0595
_refine_ls_shift/su_max 0.001
_refine_ls_shift/su_mean 0.000
_refine_ls_structure_factor_coef Fsqd
_refine_ls_weighting_details 'calc w=1/[\s^2^(Fo^2^)+(0.0948P)^2^+0.0000P] where P=(Fo^2^+2Fc^2^)/3'
_refine_ls_weighting_scheme calc
_refine_ls_wR_factor_gt 0.1588
_refine_ls_wR_factor_ref 0.1776
_reflns_number_gt 7469
_reflns_number_total 12385
_reflns_threshold_expression >2sigma(I)
_cod_data_source_file c4ce01791a2.cif
_cod_data_source_block 2a
_cod_depositor_comments
;
The following automatic conversions were performed:

'_symmetry_cell_setting' value 'Monoclinic' changed to 'monoclinic'
according to
/usr/data/users/saulius/crontab/automatic-downloads/current/RSC/lib/dictionaries/cif_core.dic
dictionary named 'cif_core.dic' version 2.4.2 from 2011-04-26.

Automatic conversion script
Id: cif_fix_values 2827 2014-09-09 07:05:25Z andrius 
;
_cod_original_sg_symbol_H-M C2/c
_cod_database_code 7218659

loop_
_symmetry_equiv_pos_as_xyz
'x, y, z'
'-x, y, -z+1/2'
'x+1/2, y+1/2, z'
'-x+1/2, y+1/2, -z+1/2'
'-x, -y, -z'
'x, -y, z-1/2'
'-x+1/2, -y+1/2, -z'
'x+1/2, -y+1/2, z-1/2'

loop_
_atom_site_label
_atom_site_type_symbol
_atom_site_fract_x
_atom_site_fract_y
_atom_site_fract_z
_atom_site_U_iso_or_equiv
_atom_site_adp_type
_atom_site_occupancy
_atom_site_symmetry_multiplicity
_atom_site_calc_flag
_atom_site_refinement_flags
_atom_site_disorder_assembly
_atom_site_disorder_group
Cu1 Cu 0.11320(2) 0.18791(2) 0.788233(19) 0.02380(12) Uani 1 1 d . . .
Cu2 Cu 0.09915(2) 0.08675(2) 0.731584(19) 0.03007(13) Uani 1 1 d . . .
Cu3 Cu 0.54510(2) 0.02265(3) 0.71866(2) 0.03035(13) Uani 1 1 d . . .
Cu4 Cu 0.44289(2) 0.24821(2) 0.723627(18) 0.02280(12) Uani 1 1 d . . .
N1 N 0.09941(19) 0.23659(19) 1.01764(16) 0.0426(10) Uani 1 1 d . . .
N2 N 0.09926(14) 0.13676(16) 0.85711(12) 0.0241(7) Uani 1 1 d . . .
N3 N 0.09183(14) 0.04345(16) 0.80478(13) 0.0237(7) Uani 1 1 d . . .
N4 N 0.07576(15) -0.15409(16) 0.79239(13) 0.0274(8) Uani 1 1 d . . .
N5 N 0.06046(16) 0.42692(17) 0.70999(14) 0.0309(8) Uani 1 1 d . . .
N6 N 0.07904(14) 0.22907(16) 0.71255(13) 0.0229(7) Uani 1 1 d . . .
N7 N 0.07396(14) 0.13572(16) 0.66085(12) 0.0249(8) Uani 1 1 d . . .
N8 N 0.0880(2) 0.0353(2) 0.50323(15) 0.0517(12) Uani 1 1 d . . .
N9 N 0.20070(18) 0.0702(2) 0.72193(18) 0.0509(11) Uani 1 1 d . . .
N10 N 0.39851(16) 0.04854(17) 0.70908(15) 0.0313(8) Uani 1 1 d . . .
N11 N 0.48132(16) 0.05145(17) 0.65256(14) 0.0306(8) Uani 1 1 d . . .
N12 N 0.5421(3) 0.0864(2) 0.48751(17) 0.0581(13) Uani 1 1 d . . .
N13 N 0.21371(14) 0.21064(17) 0.80017(13) 0.0276(8) Uani 1 1 d . . .
N14 N 0.41628(13) 0.23021(15) 0.80019(13) 0.0224(7) Uani 1 1 d . . .
N15 N 0.52225(14) 0.22697(16) 0.84863(13) 0.0237(7) Uani 1 1 d . . .
N16 N 0.65712(17) 0.2100(2) 1.00594(15) 0.0450(11) Uani 1 1 d . . .
C1 C 0.1097(3) 0.2626(2) 0.9665(2) 0.0569(15) Uani 1 1 d . . .
H1A H 0.1172 0.3056 0.9661 0.068 Uiso 1 1 calc R . .
C2 C 0.1100(2) 0.2303(2) 0.91503(19) 0.0463(13) Uani 1 1 d . . .
H2A H 0.1177 0.2518 0.8813 0.056 Uiso 1 1 calc R . .
C3 C 0.09914(17) 0.1672(2) 0.91165(15) 0.0250(9) Uani 1 1 d . . .
C4 C 0.0856(4) 0.1402(3) 0.9640(2) 0.080(2) Uani 1 1 d . . .
H4A H 0.0757 0.0977 0.9652 0.097 Uiso 1 1 calc R . .
C5 C 0.0869(3) 0.1764(3) 1.0138(2) 0.076(2) Uani 1 1 d . . .
H5A H 0.0780 0.1565 1.0480 0.091 Uiso 1 1 calc R . .
C6 C 0.09352(17) 0.0750(2) 0.85515(16) 0.0262(9) Uani 1 1 d . . .
H6A H 0.0906 0.0532 0.8899 0.031 Uiso 1 1 calc R . .
C7 C 0.08929(19) -0.1169(2) 0.74836(15) 0.0285(9) Uani 1 1 d . . .
H7A H 0.0950 -0.1357 0.7127 0.034 Uiso 1 1 calc R . .
C8 C 0.09527(19) -0.0535(2) 0.75246(16) 0.0292(10) Uani 1 1 d . . .
H8A H 0.1053 -0.0308 0.7202 0.035 Uiso 1 1 calc R . .
C9 C 0.08647(17) -0.02147(19) 0.80469(15) 0.0238(9) Uani 1 1 d . . .
C10 C 0.07175(18) -0.0594(2) 0.85065(15) 0.0271(9) Uani 1 1 d . . .
H10A H 0.0652 -0.0417 0.8865 0.033 Uiso 1 1 calc R . .
C11 C 0.06695(18) -0.1235(2) 0.84245(16) 0.0267(9) Uani 1 1 d . . .
H11A H 0.0568 -0.1474 0.8739 0.032 Uiso 1 1 calc R . .
C12 C 0.09693(19) 0.3945(2) 0.75420(16) 0.0304(10) Uani 1 1 d . . .
H12A H 0.1191 0.4172 0.7857 0.037 Uiso 1 1 calc R . .
C13 C 0.10327(18) 0.3311(2) 0.75567(16) 0.0284(9) Uani 1 1 d . . .
H13A H 0.1291 0.3121 0.7875 0.034 Uiso 1 1 calc R . .
C14 C 0.07115(17) 0.29443(19) 0.70949(16) 0.0245(9) Uani 1 1 d . . .
C15 C 0.03187(18) 0.3270(2) 0.66400(16) 0.0299(10) Uani 1 1 d . . .
H15A H 0.0081 0.3054 0.6326 0.036 Uiso 1 1 calc R . .
C16 C 0.02892(19) 0.3914(2) 0.66648(17) 0.0330(10) Uani 1 1 d . . .
H16A H 0.0030 0.4119 0.6355 0.040 Uiso 1 1 calc R . .
C17 C 0.06973(17) 0.1967(2) 0.66239(16) 0.0263(9) Uani 1 1 d . . .
H17A H 0.0598 0.2184 0.6268 0.032 Uiso 1 1 calc R . .
C22 C 0.1030(3) 0.0952(3) 0.50845(19) 0.0491(13) Uani 1 1 d . . .
H22A H 0.1174 0.1144 0.4762 0.059 Uiso 1 1 calc R . .
C21 C 0.0990(2) 0.1321(2) 0.55776(17) 0.0393(11) Uani 1 1 d . . .
H21A H 0.1119 0.1738 0.5584 0.047 Uiso 1 1 calc R . .
C20 C 0.07544(19) 0.1059(2) 0.60675(16) 0.0294(10) Uani 1 1 d . . .
C19 C 0.0580(2) 0.0423(2) 0.60141(16) 0.0337(10) Uani 1 1 d . . .
H19A H 0.0417 0.0222 0.6322 0.040 Uiso 1 1 calc R . .
C18 C 0.0651(2) 0.0099(2) 0.55055(19) 0.0445(12) Uani 1 1 d . . .
H18A H 0.0533 -0.0322 0.5485 0.053 Uiso 1 1 calc R . .
C34 C 0.25659(18) 0.1933(2) 0.84681(17) 0.0349(11) Uani 1 1 d . . .
H34A H 0.2404 0.1757 0.8789 0.042 Uiso 1 1 calc R . .
C35 C 0.32280(18) 0.1994(2) 0.85139(17) 0.0341(11) Uani 1 1 d . . .
H35A H 0.3496 0.1873 0.8859 0.041 Uiso 1 1 calc R . .
C36 C 0.34930(17) 0.2241(2) 0.80359(16) 0.0241(9) Uani 1 1 d . . .
C37 C 0.30545(18) 0.2437(2) 0.75510(17) 0.0353(11) Uani 1 1 d . . .
H37A H 0.3203 0.2616 0.7225 0.042 Uiso 1 1 calc R . .
C38 C 0.23980(18) 0.2363(2) 0.75547(16) 0.0342(11) Uani 1 1 d . . .
H38A H 0.2117 0.2500 0.7224 0.041 Uiso 1 1 calc R . .
C39 C 0.45899(17) 0.22389(19) 0.84900(15) 0.0239(9) Uani 1 1 d . . .
H39A H 0.4440 0.2170 0.8849 0.029 Uiso 1 1 calc R . .
C44 C 0.6732(2) 0.2177(3) 0.9524(2) 0.071(2) Uani 1 1 d . . .
H44A H 0.7171 0.2204 0.9495 0.085 Uiso 1 1 calc R . .
C43 C 0.6297(2) 0.2222(3) 0.90056(19) 0.0608(18) Uani 1 1 d . . .
H43A H 0.6449 0.2262 0.8644 0.073 Uiso 1 1 calc R . .
C42 C 0.56416(18) 0.2208(2) 0.90193(16) 0.0255(9) Uani 1 1 d . . .
C41 C 0.54710(19) 0.2147(2) 0.95852(17) 0.0341(11) Uani 1 1 d . . .
H41A H 0.5037 0.2149 0.9635 0.041 Uiso 1 1 calc R . .
C40 C 0.5944(2) 0.2085(2) 1.00677(17) 0.0347(11) Uani 1 1 d . . .
H40A H 0.5809 0.2026 1.0434 0.042 Uiso 1 1 calc R . .
C27 C 0.2410(2) 0.0419(3) 0.7616(2) 0.0453(13) Uani 1 1 d . . .
H27A H 0.2253 0.0253 0.7943 0.054 Uiso 1 1 calc R . .
C26 C 0.3062(2) 0.0347(3) 0.75838(19) 0.0482(14) Uani 1 1 d . . .
H26A H 0.3326 0.0140 0.7888 0.058 Uiso 1 1 calc R . .
C25 C 0.33274(19) 0.0575(2) 0.71147(19) 0.0344(10) Uani 1 1 d . . .
C24 C 0.2918(3) 0.0925(4) 0.6725(3) 0.091(2) Uani 1 1 d . . .
H24A H 0.3073 0.1122 0.6410 0.109 Uiso 1 1 calc R . .
C23 C 0.2271(3) 0.0991(4) 0.6792(3) 0.091(2) Uani 1 1 d . . .
H23A H 0.2009 0.1248 0.6527 0.109 Uiso 1 1 calc R . .
C28 C 0.4203(2) 0.0591(2) 0.65893(18) 0.0310(10) Uani 1 1 d . . .
H28A H 0.3912 0.0725 0.6264 0.037 Uiso 1 1 calc R . .
C29 C 0.5815(3) 0.0865(3) 0.5380(2) 0.0614(16) Uani 1 1 d . . .
H29A H 0.6251 0.0943 0.5368 0.074 Uiso 1 1 calc R . .
C30 C 0.5631(2) 0.0759(2) 0.5934(2) 0.0491(13) Uani 1 1 d . . .
H30A H 0.5934 0.0780 0.6277 0.059 Uiso 1 1 calc R . .
C31 C 0.4989(2) 0.0622(2) 0.59621(18) 0.0358(10) Uani 1 1 d . . .
C32 C 0.4577(2) 0.0607(2) 0.5429(2) 0.0489(13) Uani 1 1 d . . .
H32A H 0.4140 0.0520 0.5422 0.059 Uiso 1 1 calc R . .
C33 C 0.4807(3) 0.0719(3) 0.4918(2) 0.0578(15) Uani 1 1 d . . .
H33A H 0.4516 0.0693 0.4567 0.069 Uiso 1 1 calc R . .
C45 C 0.7364(3) 0.13948(15) 1.1355(3) 0.169(5) Uani 0.50 1 d PD A 1
O1 O 0.7042(7) 0.0858(4) 1.1115(6) 0.247(10) Uani 0.50 1 d PD A 1
C45' C 0.7364(3) 0.13948(15) 1.1355(3) 0.169(5) Uani 0.50 1 d PD B 2
O1' O 0.7207(3) 0.20236(17) 1.1238(2) 0.0305(14) Uani 0.50 1 d PD B 2
O2 O 0.7579(3) 0.0910(6) 0.3670(9) 0.305(12) Uani 0.50 1 d PD C 1
C46 C 0.7151(8) 0.1369(8) 0.3815(8) 0.177(11) Uani 0.50 1 d PD C 1
O2' O 0.6388(2) 0.0786(5) 0.4057(3) 0.108(4) Uani 0.50 1 d PD D 2
C46' C 0.6973(5) 0.0499(9) 0.4295(7) 0.33(2) Uani 0.50 1 d PD D 2

loop_
_atom_site_aniso_label
_atom_site_aniso_U_11
_atom_site_aniso_U_22
_atom_site_aniso_U_33
_atom_site_aniso_U_23
_atom_site_aniso_U_13
_atom_site_aniso_U_12
Cu1 0.0319(2) 0.0205(3) 0.0189(2) -0.0010(2) 0.00375(17) -0.0030(2)
Cu2 0.0506(3) 0.0218(3) 0.0177(2) 0.0002(2) 0.0046(2) -0.0017(2)
Cu3 0.0336(2) 0.0302(3) 0.0284(2) 0.0033(2) 0.00864(19) 0.0029(2)
Cu4 0.0242(2) 0.0267(3) 0.0178(2) 0.0001(2) 0.00376(16) 0.0016(2)
N1 0.062(2) 0.032(2) 0.035(2) -0.0155(19) 0.0112(18) -0.005(2)
N2 0.0289(15) 0.023(2) 0.0206(15) -0.0054(15) 0.0045(12) -0.0063(15)
N3 0.0315(15) 0.0200(19) 0.0203(14) -0.0032(14) 0.0066(12) -0.0024(14)
N4 0.0370(16) 0.023(2) 0.0217(15) -0.0001(15) 0.0029(13) -0.0071(15)
N5 0.0392(17) 0.028(2) 0.0264(16) 0.0043(16) 0.0089(14) 0.0102(16)
N6 0.0277(15) 0.0210(19) 0.0200(14) 0.0001(14) 0.0033(12) 0.0017(14)
N7 0.0321(16) 0.025(2) 0.0168(14) -0.0016(15) 0.0001(12) -0.0011(15)
N8 0.093(3) 0.041(3) 0.0222(17) -0.0069(19) 0.0101(19) -0.003(2)
N9 0.047(2) 0.058(3) 0.049(2) 0.021(2) 0.0121(18) 0.011(2)
N10 0.0376(17) 0.018(2) 0.0378(19) 0.0023(16) 0.0059(15) 0.0017(16)
N11 0.0421(18) 0.021(2) 0.0298(17) 0.0081(16) 0.0084(14) -0.0015(16)
N12 0.115(4) 0.031(3) 0.032(2) -0.0026(19) 0.020(2) -0.025(3)
N13 0.0285(15) 0.032(2) 0.0216(15) 0.0024(15) 0.0014(12) -0.0036(15)
N14 0.0250(14) 0.0185(18) 0.0251(15) 0.0043(14) 0.0081(12) 0.0024(13)
N15 0.0262(14) 0.0206(19) 0.0236(15) 0.0016(15) 0.0015(12) -0.0014(14)
N16 0.044(2) 0.058(3) 0.0300(18) 0.011(2) -0.0013(16) -0.006(2)
C1 0.105(4) 0.027(3) 0.048(3) -0.014(2) 0.044(3) -0.008(3)
C2 0.088(3) 0.024(3) 0.032(2) -0.006(2) 0.028(2) -0.003(3)
C3 0.0298(18) 0.025(2) 0.0197(17) -0.0046(17) 0.0023(14) -0.0020(17)
C4 0.185(6) 0.033(3) 0.030(2) -0.014(2) 0.040(3) -0.045(4)
C5 0.159(6) 0.049(4) 0.025(2) -0.009(3) 0.032(3) -0.018(4)
C6 0.0258(17) 0.029(3) 0.0240(18) -0.0032(18) 0.0036(14) -0.0047(18)
C7 0.043(2) 0.029(3) 0.0149(16) -0.0045(18) 0.0073(15) -0.003(2)
C8 0.046(2) 0.025(3) 0.0182(17) -0.0011(18) 0.0108(16) -0.003(2)
C9 0.0285(17) 0.024(2) 0.0186(17) -0.0032(17) 0.0015(14) -0.0035(17)
C10 0.039(2) 0.027(3) 0.0162(16) -0.0030(17) 0.0050(15) -0.0040(19)
C11 0.039(2) 0.024(2) 0.0189(17) 0.0009(17) 0.0100(15) -0.0062(18)
C12 0.043(2) 0.027(3) 0.0208(18) -0.0073(19) 0.0042(16) -0.002(2)
C13 0.041(2) 0.026(3) 0.0185(17) 0.0013(18) 0.0045(15) 0.0011(19)
C14 0.0281(17) 0.021(2) 0.0270(18) -0.0011(18) 0.0117(15) -0.0007(17)
C15 0.0323(19) 0.034(3) 0.0227(18) -0.0017(19) 0.0028(15) 0.0097(19)
C16 0.035(2) 0.040(3) 0.0244(19) -0.002(2) 0.0053(16) 0.011(2)
C17 0.0279(17) 0.028(3) 0.0230(18) 0.0013(18) 0.0038(14) 0.0001(18)
C22 0.088(4) 0.038(3) 0.024(2) 0.000(2) 0.017(2) -0.006(3)
C21 0.070(3) 0.025(3) 0.023(2) 0.003(2) 0.010(2) -0.003(2)
C20 0.038(2) 0.027(3) 0.0224(18) 0.0001(18) 0.0028(16) 0.0047(19)
C19 0.047(2) 0.034(3) 0.0185(18) 0.0027(19) 0.0013(16) -0.006(2)
C18 0.072(3) 0.028(3) 0.031(2) -0.009(2) -0.003(2) -0.003(2)
C34 0.0325(19) 0.048(3) 0.0249(19) 0.012(2) 0.0057(16) -0.003(2)
C35 0.0267(18) 0.049(3) 0.0263(19) 0.012(2) 0.0017(15) -0.003(2)
C36 0.0285(17) 0.020(2) 0.0240(18) -0.0040(17) 0.0052(14) -0.0062(17)
C37 0.0295(19) 0.052(3) 0.0251(19) 0.007(2) 0.0044(16) -0.008(2)
C38 0.0256(18) 0.054(3) 0.0225(18) 0.014(2) 0.0028(15) -0.008(2)
C39 0.0323(18) 0.021(2) 0.0196(17) 0.0044(17) 0.0076(14) -0.0013(17)
C44 0.027(2) 0.147(7) 0.037(3) 0.018(3) -0.0018(19) 0.005(3)
C43 0.027(2) 0.129(6) 0.025(2) 0.019(3) 0.0014(17) -0.001(3)
C42 0.0347(19) 0.020(2) 0.0208(17) 0.0031(17) 0.0019(15) -0.0070(17)
C41 0.036(2) 0.040(3) 0.0263(19) -0.006(2) 0.0056(16) -0.001(2)
C40 0.047(2) 0.032(3) 0.0235(19) -0.002(2) 0.0022(17) -0.004(2)
C27 0.041(2) 0.057(4) 0.039(2) 0.004(2) 0.008(2) 0.008(2)
C26 0.040(2) 0.072(4) 0.031(2) 0.002(2) 0.0025(19) 0.003(3)
C25 0.035(2) 0.024(3) 0.042(2) 0.010(2) -0.0006(18) 0.0005(19)
C24 0.056(3) 0.142(7) 0.080(4) 0.069(4) 0.028(3) 0.029(4)
C23 0.059(3) 0.133(7) 0.085(4) 0.075(4) 0.027(3) 0.041(4)
C28 0.042(2) 0.019(2) 0.031(2) 0.0012(19) -0.0003(17) -0.0032(19)
C29 0.080(3) 0.058(4) 0.053(3) -0.014(3) 0.032(3) -0.035(3)
C30 0.064(3) 0.046(3) 0.040(3) -0.006(2) 0.019(2) -0.016(3)
C31 0.056(3) 0.019(2) 0.033(2) 0.000(2) 0.0123(19) -0.005(2)
C32 0.064(3) 0.043(3) 0.038(2) -0.002(2) 0.001(2) 0.013(3)
C33 0.091(4) 0.046(4) 0.037(3) 0.002(3) 0.015(3) 0.004(3)
C45 0.169(9) 0.256(15) 0.057(5) -0.040(7) -0.064(5) 0.004(9)
O1 0.34(2) 0.186(17) 0.170(14) 0.112(12) -0.112(14) -0.039(16)
C45' 0.169(9) 0.256(15) 0.057(5) -0.040(7) -0.064(5) 0.004(9)
O1' 0.052(3) 0.027(4) 0.007(2) 0.006(2) -0.011(2) -0.009(3)
O2 0.193(15) 0.31(2) 0.38(2) -0.254(19) -0.075(15) 0.137(15)
C46 0.29(3) 0.105(16) 0.111(15) -0.057(13) -0.038(17) -0.019(18)
O2' 0.037(4) 0.248(13) 0.037(4) -0.066(6) 0.006(3) 0.012(5)
C46' 0.135(15) 0.76(6) 0.111(14) -0.21(2) 0.077(12) -0.20(3)

loop_
_atom_type_symbol
_atom_type_description
_atom_type_scat_dispersion_real
_atom_type_scat_dispersion_imag
_atom_type_scat_source
C C 0.0033 0.0016 'International Tables Vol C Tables 4.2.6.8 and 6.1.1.4'
H H 0.0000 0.0000 'International Tables Vol C Tables 4.2.6.8 and 6.1.1.4'
N N 0.0061 0.0033 'International Tables Vol C Tables 4.2.6.8 and 6.1.1.4'
O O 0.0106 0.0060 'International Tables Vol C Tables 4.2.6.8 and 6.1.1.4'
Cu Cu 0.3201 1.2651 'International Tables Vol C Tables 4.2.6.8 and 6.1.1.4'

loop_
_geom_angle_atom_site_label_1
_geom_angle_atom_site_label_2
_geom_angle_atom_site_label_3
_geom_angle
_geom_angle_site_symmetry_1
_geom_angle_site_symmetry_3
N2 Cu1 N6 150.16(12) . .
N2 Cu1 N13 106.55(12) . .
N6 Cu1 N13 103.29(12) . .
N2 Cu1 Cu2 85.06(9) . .
N6 Cu1 Cu2 86.21(10) . .
N13 Cu1 Cu2 107.35(10) . .
N7 Cu2 N3 159.12(13) . .
N7 Cu2 N9 98.59(14) . .
N3 Cu2 N9 102.30(14) . .
N7 Cu2 Cu1 87.73(10) . .
N3 Cu2 Cu1 89.14(10) . .
N9 Cu2 Cu1 98.62(12) . .
N11 Cu3 N10 144.60(15) . 2_656
N11 Cu3 N5 109.40(14) . 3_545
N10 Cu3 N5 106.00(14) 2_656 3_545
N11 Cu3 Cu3 87.56(10) . 2_656
N10 Cu3 Cu3 85.90(10) 2_656 2_656
N5 Cu3 Cu3 101.07(9) 3_545 2_656
N14 Cu4 N15 154.60(14) . 2_656
N14 Cu4 N4 106.01(13) . 4_556
N15 Cu4 N4 99.40(13) 2_656 4_556
N14 Cu4 Cu4 87.04(9) . 2_656
N15 Cu4 Cu4 87.52(9) 2_656 2_656
N4 Cu4 Cu4 102.55(8) 4_556 2_656
C5 N1 C1 113.9(4) . .
C6 N2 C3 118.6(3) . .
C6 N2 Cu1 123.3(2) . .
C3 N2 Cu1 118.1(3) . .
C6 N3 C9 119.9(3) . .
C6 N3 Cu2 120.6(3) . .
C9 N3 Cu2 119.5(2) . .
C7 N4 C11 114.6(4) . .
C7 N4 Cu4 120.1(3) . 4_546
C11 N4 Cu4 124.8(3) . 4_546
C16 N5 C12 114.8(4) . .
C16 N5 Cu3 124.0(3) . 3_455
C12 N5 Cu3 120.5(3) . 3_455
C17 N6 C14 118.3(3) . .
C17 N6 Cu1 120.7(3) . .
C14 N6 Cu1 120.7(2) . .
C17 N7 C20 119.3(3) . .
C17 N7 Cu2 122.0(2) . .
C20 N7 Cu2 117.0(3) . .
C22 N8 C18 115.0(4) . .
C27 N9 C23 115.5(4) . .
C27 N9 Cu2 122.9(3) . .
C23 N9 Cu2 120.6(3) . .
C28 N10 C25 118.9(3) . .
C28 N10 Cu3 122.6(3) . 2_656
C25 N10 Cu3 118.5(3) . 2_656
C28 N11 C31 118.1(3) . .
C28 N11 Cu3 120.9(3) . .
C31 N11 Cu3 121.0(3) . .
C29 N12 C33 114.7(4) . .
C34 N13 C38 114.7(3) . .
C34 N13 Cu1 124.6(3) . .
C38 N13 Cu1 120.0(2) . .
C39 N14 C36 119.3(3) . .
C39 N14 Cu4 121.8(2) . .
C36 N14 Cu4 118.9(2) . .
C39 N15 C42 119.1(3) . .
C39 N15 Cu4 121.1(2) . 2_656
C42 N15 Cu4 119.6(2) . 2_656
C40 N16 C44 114.1(4) . .
N1 C1 C2 124.3(5) . .
N1 C1 H1A 117.9 . .
C2 C1 H1A 117.9 . .
C1 C2 C3 121.7(4) . .
C1 C2 H2A 119.1 . .
C3 C2 H2A 119.1 . .
C2 C3 C4 114.4(4) . .
C2 C3 N2 118.9(3) . .
C4 C3 N2 126.6(4) . .
C5 C4 C3 119.7(5) . .
C5 C4 H4A 120.1 . .
C3 C4 H4A 120.1 . .
N1 C5 C4 125.9(5) . .
N1 C5 H5A 117.0 . .
C4 C5 H5A 117.0 . .
N2 C6 N3 121.7(4) . .
N2 C6 H6A 119.2 . .
N3 C6 H6A 119.2 . .
N4 C7 C8 124.3(3) . .
N4 C7 H7A 117.8 . .
C8 C7 H7A 117.8 . .
C7 C8 C9 121.2(4) . .
C7 C8 H8A 119.4 . .
C9 C8 H8A 119.4 . .
N3 C9 C10 127.2(3) . .
N3 C9 C8 117.6(3) . .
C10 C9 C8 115.2(4) . .
C11 C10 C9 119.5(3) . .
C11 C10 H10A 120.3 . .
C9 C10 H10A 120.3 . .
N4 C11 C10 125.2(3) . .
N4 C11 H11A 117.4 . .
C10 C11 H11A 117.4 . .
C13 C12 N5 124.6(4) . .
C13 C12 H12A 117.7 . .
N5 C12 H12A 117.7 . .
C12 C13 C14 120.3(4) . .
C12 C13 H13A 119.8 . .
C14 C13 H13A 119.8 . .
C13 C14 N6 118.6(3) . .
C13 C14 C15 116.0(4) . .
N6 C14 C15 125.4(4) . .
C16 C15 C14 119.2(4) . .
C16 C15 H15A 120.4 . .
C14 C15 H15A 120.4 . .
N5 C16 C15 125.1(4) . .
N5 C16 H16A 117.5 . .
C15 C16 H16A 117.5 . .
N7 C17 N6 122.8(4) . .
N7 C17 H17A 118.6 . .
N6 C17 H17A 118.6 . .
N8 C22 C21 125.7(4) . .
N8 C22 H22A 117.2 . .
C21 C22 H22A 117.2 . .
C22 C21 C20 119.4(4) . .
C22 C21 H21A 120.3 . .
C20 C21 H21A 120.3 . .
N7 C20 C21 125.5(4) . .
N7 C20 C19 118.5(4) . .
C21 C20 C19 115.6(4) . .
C18 C19 C20 120.0(4) . .
C18 C19 H19A 120.0 . .
C20 C19 H19A 120.0 . .
N8 C18 C19 124.3(5) . .
N8 C18 H18A 117.9 . .
C19 C18 H18A 117.9 . .
N13 C34 C35 125.4(4) . .
N13 C34 H34A 117.3 . .
C35 C34 H34A 117.3 . .
C34 C35 C36 119.1(3) . .
C34 C35 H35A 120.4 . .
C36 C35 H35A 120.4 . .
C37 C36 C35 116.3(3) . .
C37 C36 N14 117.8(3) . .
C35 C36 N14 125.9(3) . .
C38 C37 C36 119.8(4) . .
C38 C37 H37A 120.1 . .
C36 C37 H37A 120.1 . .
N13 C38 C37 124.6(4) . .
N13 C38 H38A 117.7 . .
C37 C38 H38A 117.7 . .
N15 C39 N14 122.4(3) . .
N15 C39 H39A 118.8 . .
N14 C39 H39A 118.8 . .
N16 C44 C43 125.0(4) . .
N16 C44 H44A 117.5 . .
C43 C44 H44A 117.5 . .
C42 C43 C44 120.5(4) . .
C42 C43 H43A 119.7 . .
C44 C43 H43A 119.7 . .
C43 C42 N15 118.4(3) . .
C43 C42 C41 114.6(3) . .
N15 C42 C41 127.0(3) . .
C40 C41 C42 119.9(4) . .
C40 C41 H41A 120.0 . .
C42 C41 H41A 120.0 . .
N16 C40 C41 125.9(4) . .
N16 C40 H40A 117.1 . .
C41 C40 H40A 117.1 . .
N9 C27 C26 124.0(5) . .
N9 C27 H27A 118.0 . .
C26 C27 H27A 118.0 . .
C25 C26 C27 121.4(4) . .
C25 C26 H26A 119.3 . .
C27 C26 H26A 119.3 . .
C24 C25 C26 114.7(4) . .
C24 C25 N10 125.1(4) . .
C26 C25 N10 119.9(4) . .
C25 C24 C23 120.7(5) . .
C25 C24 H24A 119.7 . .
C23 C24 H24A 119.7 . .
N9 C23 C24 123.1(5) . .
N9 C23 H23A 118.5 . .
C24 C23 H23A 118.5 . .
N10 C28 N11 123.0(4) . .
N10 C28 H28A 118.5 . .
N11 C28 H28A 118.5 . .
N12 C29 C30 125.1(5) . .
N12 C29 H29A 117.4 . .
C30 C29 H29A 117.4 . .
C31 C30 C29 118.5(5) . .
C31 C30 H30A 120.7 . .
C29 C30 H30A 120.7 . .
C32 C31 C30 116.3(4) . .
C32 C31 N11 126.0(4) . .
C30 C31 N11 117.7(4) . .
C33 C32 C31 120.2(5) . .
C33 C32 H32A 119.9 . .
C31 C32 H32A 119.9 . .
N12 C33 C32 125.1(5) . .
N12 C33 H33A 117.5 . .
C32 C33 H33A 117.5 . .

loop_
_geom_bond_atom_site_label_1
_geom_bond_atom_site_label_2
_geom_bond_distance
_geom_bond_site_symmetry_2
Cu1 N2 1.969(3) .
Cu1 N6 1.972(3) .
Cu1 N13 2.130(3) .
Cu1 Cu2 2.5099(7) .
Cu2 N7 1.927(3) .
Cu2 N3 1.933(3) .
Cu2 N9 2.191(4) .
Cu3 N11 1.954(3) .
Cu3 N10 1.955(3) 2_656
Cu3 N5 2.082(4) 3_545
Cu3 Cu3 2.5283(9) 2_656
Cu4 N14 1.948(3) .
Cu4 N15 1.952(3) 2_656
Cu4 N4 2.142(3) 4_556
Cu4 Cu4 2.5027(8) 2_656
N1 C5 1.311(7) .
N1 C1 1.337(6) .
N2 C6 1.323(5) .
N2 C3 1.403(5) .
N3 C6 1.327(5) .
N3 C9 1.390(5) .
N4 C7 1.343(5) .
N4 C11 1.351(5) .
N4 Cu4 2.142(3) 4_546
N5 C16 1.339(5) .
N5 C12 1.358(5) .
N5 Cu3 2.082(4) 3_455
N6 C17 1.325(5) .
N6 C14 1.405(5) .
N7 C17 1.305(5) .
N7 C20 1.392(5) .
N8 C22 1.316(6) .
N8 C18 1.358(6) .
N9 C27 1.289(6) .
N9 C23 1.340(7) .
N10 C28 1.312(5) .
N10 C25 1.394(5) .
N10 Cu3 1.955(3) 2_656
N11 C28 1.312(5) .
N11 C31 1.407(5) .
N12 C29 1.310(7) .
N12 C33 1.335(7) .
N13 C34 1.335(5) .
N13 C38 1.342(5) .
N14 C39 1.324(4) .
N14 C36 1.417(4) .
N15 C39 1.323(4) .
N15 C42 1.393(4) .
N15 Cu4 1.952(3) 2_656
N16 C40 1.312(5) .
N16 C44 1.324(6) .
C1 C2 1.362(6) .
C1 H1A 0.9300 .
C2 C3 1.366(6) .
C2 H2A 0.9300 .
C3 C4 1.392(6) .
C4 C5 1.370(7) .
C4 H4A 0.9300 .
C5 H5A 0.9300 .
C6 H6A 0.9300 .
C7 C8 1.361(6) .
C7 H7A 0.9300 .
C8 C9 1.408(5) .
C8 H8A 0.9300 .
C9 C10 1.394(5) .
C10 C11 1.382(6) .
C10 H10A 0.9300 .
C11 H11A 0.9300 .
C12 C13 1.358(6) .
C12 H12A 0.9300 .
C13 C14 1.399(5) .
C13 H13A 0.9300 .
C14 C15 1.406(5) .
C15 C16 1.377(6) .
C15 H15A 0.9300 .
C16 H16A 0.9300 .
C17 H17A 0.9300 .
C22 C21 1.385(6) .
C22 H22A 0.9300 .
C21 C20 1.402(6) .
C21 H21A 0.9300 .
C20 C19 1.405(6) .
C19 C18 1.378(6) .
C19 H19A 0.9300 .
C18 H18A 0.9300 .
C34 C35 1.376(5) .
C34 H34A 0.9300 .
C35 C36 1.397(5) .
C35 H35A 0.9300 .
C36 C37 1.389(5) .
C37 C38 1.380(5) .
C37 H37A 0.9300 .
C38 H38A 0.9300 .
C39 H39A 0.9300 .
C44 C43 1.381(6) .
C44 H44A 0.9300 .
C43 C42 1.372(5) .
C43 H43A 0.9300 .
C42 C41 1.395(5) .
C41 C40 1.370(5) .
C41 H41A 0.9300 .
C40 H40A 0.9300 .
C27 C26 1.382(6) .
C27 H27A 0.9300 .
C26 C25 1.365(6) .
C26 H26A 0.9300 .
C25 C24 1.360(7) .
C24 C23 1.388(7) .
C24 H24A 0.9300 .
C23 H23A 0.9300 .
C28 H28A 0.9300 .
C29 C30 1.392(6) .
C29 H29A 0.9300 .
C30 C31 1.381(6) .
C30 H30A 0.9300 .
C31 C32 1.380(6) .
C32 C33 1.346(6) .
C32 H32A 0.9300 .
C33 H33A 0.9300 .
C45 O1 1.398(2) .
O2 C46 1.399(2) .
O2' C46' 1.400(2) .
